data_2230222
loop_
_publ_author_name
'Chang, Liu-Shuan'
'Duan, Hong-Quan'

_publ_section_title
;
 (<i>S</i>,<i>E</i>)-<i>N</i>-Methyl-4-[(<i>S</i>)2,6,6-trimethyl-4-oxocyclohex-2-enyl]but-3-en-2-aminium
 chloride
;
_journal_coeditor_code BH2347
_journal_issue 6
_journal_name_full 'Acta Crystallographica Section E'
_journal_page_first o1289
_journal_paper_doi 10.1107/S1600536811015297
_journal_volume 67
_journal_year 2011
_chemical_formula_iupac 'C14 H24 N O +, Cl -'
_chemical_formula_moiety 'C14 H24 N O +, Cl -'
_chemical_formula_sum 'C14 H24 Cl N O'
_chemical_formula_weight 257.79
_chemical_name_systematic
;
(<i>S</i>,<i>E</i>)-<i>N</i>-Methyl-4-[(<i>S</i>)2,6,6-trimethyl-
4-oxocyclohex-2-enyl]but-3-en-2-aminium chloride
;
_space_group_IT_number 4
_symmetry_cell_setting monoclinic
_symmetry_space_group_name_Hall 'P 2yb'
_symmetry_space_group_name_H-M 'P 1 21 1'
_atom_sites_solution_hydrogens geom
_atom_sites_solution_primary direct
_atom_sites_solution_secondary difmap
_audit_creation_method SHELXL-97
_cell_angle_alpha 90.00
_cell_angle_beta 112.46(3)
_cell_angle_gamma 90.00
_cell_formula_units_Z 8
_cell_length_a 14.547(3)
_cell_length_b 12.247(2)
_cell_length_c 19.035(4)
_cell_measurement_reflns_used 9688
_cell_measurement_temperature 113(2)
_cell_measurement_theta_max 27.507
_cell_measurement_theta_min 2.926
_cell_volume 3134.0(13)
_computing_cell_refinement 'CrystalClear (Rigaku/MSC, 2005)'
_computing_data_collection 'CrystalClear (Rigaku/MSC, 2005)'
_computing_data_reduction 'CrystalClear (Rigaku/MSC, 2005)'
_computing_molecular_graphics 'SHELXTL (Sheldrick, 2008)'
_computing_publication_material 'CrystalStructure (Rigaku/MSC, 2005) and SHELXTL (Sheldrick, 2008)'
_computing_structure_refinement 'SHELXL97 (Sheldrick, 2008)'
_computing_structure_solution 'SHELXS97 (Sheldrick, 2008)'
_diffrn_ambient_temperature 113(2)
_diffrn_detector_area_resol_mean 7.31
_diffrn_measured_fraction_theta_full 0.993
_diffrn_measured_fraction_theta_max 0.993
_diffrn_measurement_device_type 'Rigaku Saturn CCD area-detector'
_diffrn_measurement_method '\w and \f'
_diffrn_radiation_monochromator multilayer
_diffrn_radiation_source 'rotating anode'
_diffrn_radiation_type MoK\a
_diffrn_radiation_wavelength 0.71073
_diffrn_reflns_av_R_equivalents 0.0455
_diffrn_reflns_av_sigmaI/netI 0.0731
_diffrn_reflns_limit_h_max 18
_diffrn_reflns_limit_h_min -18
_diffrn_reflns_limit_k_max 14
_diffrn_reflns_limit_k_min -15
_diffrn_reflns_limit_l_max 24
_diffrn_reflns_limit_l_min -24
_diffrn_reflns_number 30954
_diffrn_reflns_theta_full 27.53
_diffrn_reflns_theta_max 27.53
_diffrn_reflns_theta_min 1.66
_diffrn_standards_decay_% 0
_diffrn_standards_interval_count 0
_diffrn_standards_interval_time 0
_diffrn_standards_number 0
_exptl_absorpt_coefficient_mu 0.231
_exptl_absorpt_correction_T_max 0.9772
_exptl_absorpt_correction_T_min 0.9552
_exptl_absorpt_correction_type multi-scan
_exptl_absorpt_process_details '(CrystalClear; Rigaku/MSC, 2005)'
_exptl_crystal_colour colourless
_exptl_crystal_density_diffrn 1.093
_exptl_crystal_density_method 'not measured'
_exptl_crystal_description block
_exptl_crystal_F_000 1120
_exptl_crystal_size_max 0.20
_exptl_crystal_size_mid 0.12
_exptl_crystal_size_min 0.10
_refine_diff_density_max 0.243
_refine_diff_density_min -0.345
_refine_ls_abs_structure_details 'Flack (1983), 4816 Friedel pairs'
_refine_ls_abs_structure_Flack 0.03(4)
_refine_ls_extinction_method none
_refine_ls_goodness_of_fit_ref 1.008
_refine_ls_hydrogen_treatment mixed
_refine_ls_matrix_type full
_refine_ls_number_constraints 0
_refine_ls_number_parameters 658
_refine_ls_number_reflns 12371
_refine_ls_number_restraints 7
_refine_ls_restrained_S_all 1.008
_refine_ls_R_factor_all 0.0612
_refine_ls_R_factor_gt 0.0472
_refine_ls_shift/su_max 0.001
_refine_ls_shift/su_mean 0.000
_refine_ls_structure_factor_coef Fsqd
_refine_ls_weighting_details 'calc w=1/[\s^2^(Fo^2^)+(0.0421P)^2^] where P=(Fo^2^+2Fc^2^)/3'
_refine_ls_weighting_scheme calc
_refine_ls_wR_factor_gt 0.0854
_refine_ls_wR_factor_ref 0.0916
_reflns_number_gt 10363
_reflns_number_total 12371
_reflns_threshold_expression I>2\s(I)
_cod_data_source_file bh2347.cif
_cod_data_source_block I
_cod_original_sg_symbol_H-M 'P 21'
_cod_database_code 2230222
_cod_database_fobs_code 2230222

loop_
_symmetry_equiv_pos_as_xyz
'x, y, z'
'-x, y+1/2, -z'

loop_
_atom_site_type_symbol
_atom_site_label
_atom_site_fract_x
_atom_site_fract_y
_atom_site_fract_z
_atom_site_U_iso_or_equiv
_atom_site_adp_type
_atom_site_calc_flag
_atom_site_refinement_flags
_atom_site_occupancy
_atom_site_symmetry_multiplicity
_atom_site_disorder_assembly
_atom_site_disorder_group
Cl Cl1 0.60208(7) 0.40656(9) 0.85070(5) 0.0284(3) Uani d . 1 1 . .
Cl Cl2 0.75173(7) 0.36146(9) 0.65009(5) 0.0254(3) Uani d . 1 1 . .
Cl Cl3 0.10038(7) 0.36764(9) 0.84472(5) 0.0276(3) Uani d . 1 1 . .
Cl Cl4 0.25369(7) 0.31672(9) 0.65341(6) 0.0290(3) Uani d . 1 1 . .
N N1 0.3768(2) 0.3827(3) -0.18164(19) 0.0237(8) Uani d D 1 1 . .
H H1A 0.4425(16) 0.392(3) -0.176(2) 0.028 Uiso d D 1 1 . .
H H1B 0.352(2) 0.355(3) -0.2308(13) 0.028 Uiso d D 1 1 . .
N N2 0.5596(3) 0.3447(3) 0.68389(19) 0.0226(8) Uani d D 1 1 . .
H H2A 0.615(2) 0.356(3) 0.671(2) 0.027 Uiso d D 1 1 . .
H H2B 0.572(3) 0.359(3) 0.7333(12) 0.027 Uiso d D 1 1 . .
N N3 0.8777(2) 0.3890(3) -0.17864(18) 0.0219(8) Uani d D 1 1 . .
H H3A 0.9452(15) 0.386(3) -0.169(2) 0.026 Uiso d D 1 1 . .
H H3B 0.847(2) 0.378(3) -0.2302(11) 0.026 Uiso d D 1 1 . .
N N4 1.0515(3) 0.3390(3) 0.6733(2) 0.0237(8) Uani d . 1 1 . .
H H4A 1.102(3) 0.329(3) 0.662(2) 0.028 Uiso d . 1 1 . .
H H4B 1.064(3) 0.355(3) 0.726(2) 0.028 Uiso d . 1 1 . .
O O1 0.1485(2) 0.2664(3) 0.13065(18) 0.0516(9) Uani d . 1 1 . .
O O2 0.0107(2) 0.3327(3) 0.3666(2) 0.0679(12) Uani d . 1 1 . .
O O3 0.6463(3) 0.3929(3) 0.1392(2) 0.0620(11) Uani d . 1 1 . .
O O4 0.5144(2) 0.4635(3) 0.36417(18) 0.0535(9) Uani d . 1 1 . .
C C1 0.4766(3) 0.1922(3) 0.1329(2) 0.0366(10) Uani d . 1 1 . .
H H1C 0.4704 0.1260 0.1598 0.055 Uiso calc R 1 1 . .
H H1D 0.5352 0.2336 0.1650 0.055 Uiso calc R 1 1 . .
H H1E 0.4837 0.1718 0.0855 0.055 Uiso calc R 1 1 . .
C C2 0.3856(3) 0.2610(3) 0.1153(2) 0.0264(9) Uani d . 1 1 . .
C C3 0.3091(3) 0.2310(4) 0.1332(2) 0.0330(10) Uani d . 1 1 . .
H H3 0.3130 0.1635 0.1588 0.040 Uiso calc R 1 1 . .
C C4 0.2191(3) 0.2975(4) 0.1151(2) 0.0332(10) Uani d . 1 1 . .
C C5 0.2141(3) 0.4036(3) 0.0735(2) 0.0288(9) Uani d . 1 1 . .
H H5A 0.1752 0.4568 0.0899 0.035 Uiso calc R 1 1 . .
H H5B 0.1778 0.3908 0.0184 0.035 Uiso calc R 1 1 . .
C C6 0.3160(3) 0.4543(3) 0.0858(2) 0.0269(9) Uani d . 1 1 . .
C C7 0.3836(3) 0.3657(4) 0.0718(2) 0.0240(8) Uani d . 1 1 . .
H H7 0.4529 0.3950 0.0889 0.029 Uiso calc R 1 1 . .
C C8 0.3653(3) 0.4953(4) 0.1683(2) 0.0388(11) Uani d . 1 1 . .
H H8A 0.3754 0.4336 0.2033 0.058 Uiso calc R 1 1 . .
H H8B 0.3222 0.5496 0.1782 0.058 Uiso calc R 1 1 . .
H H8C 0.4297 0.5286 0.1760 0.058 Uiso calc R 1 1 . .
C C9 0.3024(3) 0.5500(3) 0.0317(2) 0.0374(9) Uani d . 1 1 . .
H H9A 0.2632 0.6071 0.0434 0.056 Uiso calc R 1 1 . .
H H9B 0.2675 0.5251 -0.0207 0.056 Uiso calc R 1 1 . .
H H9C 0.3676 0.5793 0.0377 0.056 Uiso calc R 1 1 . .
C C10 0.3498(3) 0.3350(3) -0.0105(2) 0.0226(9) Uani d . 1 1 . .
H H10 0.2809 0.3207 -0.0366 0.027 Uiso calc R 1 1 . .
C C11 0.4069(3) 0.3259(3) -0.0505(2) 0.0232(9) Uani d . 1 1 . .
H H11 0.4756 0.3429 -0.0264 0.028 Uiso calc R 1 1 . .
C C12 0.3682(3) 0.2903(3) -0.1310(2) 0.0241(9) Uani d . 1 1 . .
H H12 0.2963 0.2715 -0.1465 0.029 Uiso calc R 1 1 . .
C C13 0.4215(3) 0.1921(4) -0.1461(2) 0.0346(10) Uani d . 1 1 . .
H H13A 0.4920 0.2095 -0.1320 0.052 Uiso calc R 1 1 . .
H H13B 0.3918 0.1734 -0.2002 0.052 Uiso calc R 1 1 . .
H H13C 0.4150 0.1300 -0.1159 0.052 Uiso calc R 1 1 . .
C C14 0.3322(3) 0.4880(4) -0.1721(3) 0.0301(10) Uani d . 1 1 . .
H H14A 0.3730 0.5202 -0.1229 0.045 Uiso calc R 1 1 . .
H H14B 0.2648 0.4751 -0.1740 0.045 Uiso calc R 1 1 . .
H H14C 0.3294 0.5381 -0.2130 0.045 Uiso calc R 1 1 . .
C C15 0.2916(3) 0.5499(3) 0.3735(2) 0.0402(11) Uani d . 1 1 . .
H H15A 0.3446 0.5748 0.4205 0.060 Uiso calc R 1 1 . .
H H15B 0.2413 0.6074 0.3541 0.060 Uiso calc R 1 1 . .
H H15C 0.3199 0.5335 0.3355 0.060 Uiso calc R 1 1 . .
C C16 0.2445(3) 0.4494(3) 0.3893(2) 0.0286(9) Uani d . 1 1 . .
C C17 0.1473(3) 0.4395(4) 0.3716(2) 0.0368(11) Uani d . 1 1 . .
H H17 0.1057 0.4996 0.3480 0.044 Uiso calc R 1 1 . .
C C18 0.1012(3) 0.3409(4) 0.3864(3) 0.0432(13) Uani d . 1 1 . .
C C19 0.1689(3) 0.2496(3) 0.4276(2) 0.0364(10) Uani d . 1 1 . .
H H19A 0.1330 0.1795 0.4117 0.044 Uiso calc R 1 1 . .
H H19B 0.1856 0.2581 0.4828 0.044 Uiso calc R 1 1 . .
C C20 0.2662(3) 0.2444(3) 0.4133(2) 0.0289(9) Uani d . 1 1 . .
C C21 0.3162(3) 0.3575(4) 0.4300(2) 0.0216(8) Uani d . 1 1 . .
H H21 0.3718 0.3574 0.4113 0.026 Uiso calc R 1 1 . .
C C22 0.2423(3) 0.2147(4) 0.3300(2) 0.0356(10) Uani d . 1 1 . .
H H22A 0.1941 0.2669 0.2969 0.053 Uiso calc R 1 1 . .
H H22B 0.2142 0.1409 0.3200 0.053 Uiso calc R 1 1 . .
H H22C 0.3035 0.2172 0.3198 0.053 Uiso calc R 1 1 . .
C C23 0.3339(3) 0.1579(3) 0.4649(2) 0.0340(9) Uani d . 1 1 . .
H H23A 0.3059 0.0853 0.4479 0.051 Uiso calc R 1 1 . .
H H23B 0.3393 0.1699 0.5173 0.051 Uiso calc R 1 1 . .
H H23C 0.4000 0.1629 0.4628 0.051 Uiso calc R 1 1 . .
C C24 0.3593(3) 0.3841(3) 0.5135(2) 0.0207(8) Uani d . 1 1 . .
H H24 0.3143 0.3850 0.5388 0.025 Uiso calc R 1 1 . .
C C25 0.4529(3) 0.4062(3) 0.5550(2) 0.0238(9) Uani d . 1 1 . .
H H25 0.4998 0.4066 0.5313 0.029 Uiso calc R 1 1 . .
C C26 0.4881(3) 0.4308(3) 0.6381(2) 0.0198(8) Uani d . 1 1 . .
H H26 0.4291 0.4307 0.6529 0.024 Uiso calc R 1 1 . .
C C27 0.5398(3) 0.5411(3) 0.6596(2) 0.0288(9) Uani d . 1 1 . .
H H27A 0.4941 0.5991 0.6317 0.043 Uiso calc R 1 1 . .
H H27B 0.5989 0.5421 0.6467 0.043 Uiso calc R 1 1 . .
H H27C 0.5598 0.5530 0.7144 0.043 Uiso calc R 1 1 . .
C C28 0.5207(3) 0.2325(3) 0.6718(3) 0.0302(10) Uani d . 1 1 . .
H H28A 0.5089 0.2095 0.6198 0.045 Uiso calc R 1 1 . .
H H28B 0.4580 0.2297 0.6798 0.045 Uiso calc R 1 1 . .
H H28C 0.5691 0.1833 0.7079 0.045 Uiso calc R 1 1 . .
C C29 0.9222(3) 0.1765(4) 0.1326(3) 0.0425(11) Uani d . 1 1 . .
H H29A 0.8918 0.1190 0.1523 0.064 Uiso calc R 1 1 . .
H H29B 0.9880 0.1945 0.1707 0.064 Uiso calc R 1 1 . .
H H29C 0.9290 0.1509 0.0860 0.064 Uiso calc R 1 1 . .
C C30 0.8585(3) 0.2750(3) 0.1154(2) 0.0281(9) Uani d . 1 1 . .
C C31 0.7785(3) 0.2854(4) 0.1344(2) 0.0365(10) Uani d . 1 1 . .
H H31 0.7606 0.2254 0.1582 0.044 Uiso calc R 1 1 . .
C C32 0.7182(3) 0.3840(4) 0.1200(3) 0.0409(12) Uani d . 1 1 . .
C C33 0.7455(3) 0.4763(3) 0.0787(2) 0.0352(10) Uani d . 1 1 . .
H H33A 0.7268 0.5464 0.0956 0.042 Uiso calc R 1 1 . .
H H33B 0.7059 0.4689 0.0236 0.042 Uiso calc R 1 1 . .
C C34 0.8556(3) 0.4805(3) 0.0915(2) 0.0279(9) Uani d . 1 1 . .
C C35 0.8889(3) 0.3661(4) 0.0745(2) 0.0228(8) Uani d . 1 1 . .
H H35 0.9631 0.3660 0.0925 0.027 Uiso calc R 1 1 . .
C C36 0.9168(3) 0.5104(4) 0.1747(2) 0.0381(11) Uani d . 1 1 . .
H H36A 0.9871 0.5171 0.1824 0.057 Uiso calc R 1 1 . .
H H36B 0.9092 0.4532 0.2081 0.057 Uiso calc R 1 1 . .
H H36C 0.8931 0.5801 0.1868 0.057 Uiso calc R 1 1 . .
C C37 0.8720(3) 0.5684(3) 0.0399(2) 0.0345(9) Uani d . 1 1 . .
H H37A 0.9404 0.5639 0.0423 0.052 Uiso calc R 1 1 . .
H H37B 0.8605 0.6407 0.0570 0.052 Uiso calc R 1 1 . .
H H37C 0.8255 0.5566 -0.0126 0.052 Uiso calc R 1 1 . .
C C38 0.8472(3) 0.3421(3) -0.0090(2) 0.0219(9) Uani d . 1 1 . .
H H38 0.7768 0.3428 -0.0339 0.026 Uiso calc R 1 1 . .
C C39 0.8991(3) 0.3197(3) -0.0518(2) 0.0205(8) Uani d . 1 1 . .
H H39 0.9696 0.3167 -0.0282 0.025 Uiso calc R 1 1 . .
C C40 0.8508(3) 0.2994(4) -0.1352(2) 0.0231(9) Uani d . 1 1 . .
H H40 0.7771 0.3003 -0.1498 0.028 Uiso calc R 1 1 . .
C C41 0.8787(3) 0.1929(3) -0.1608(2) 0.0316(10) Uani d . 1 1 . .
H H41A 0.8606 0.1326 -0.1348 0.047 Uiso calc R 1 1 . .
H H41B 0.9506 0.1915 -0.1484 0.047 Uiso calc R 1 1 . .
H H41C 0.8432 0.1852 -0.2158 0.047 Uiso calc R 1 1 . .
C C42 0.8539(3) 0.5010(3) -0.1619(3) 0.0293(10) Uani d . 1 1 . .
H H42A 0.8986 0.5216 -0.1104 0.044 Uiso calc R 1 1 . .
H H42B 0.7849 0.5037 -0.1656 0.044 Uiso calc R 1 1 . .
H H42C 0.8624 0.5520 -0.1987 0.044 Uiso calc R 1 1 . .
C C43 0.8362(3) 0.5329(4) 0.3550(3) 0.0460(12) Uani d . 1 1 . .
H H43A 0.8966 0.5460 0.4002 0.069 Uiso calc R 1 1 . .
H H43B 0.8053 0.6030 0.3340 0.069 Uiso calc R 1 1 . .
H H43C 0.8534 0.4937 0.3168 0.069 Uiso calc R 1 1 . .
C C44 0.7644(3) 0.4655(3) 0.3766(2) 0.0273(9) Uani d . 1 1 . .
C C45 0.6707(3) 0.4961(4) 0.3592(2) 0.0325(10) Uani d . 1 1 . .
H H45 0.6487 0.5624 0.3321 0.039 Uiso calc R 1 1 . .
C C46 0.5998(3) 0.4324(4) 0.3800(2) 0.0334(10) Uani d . 1 1 . .
C C47 0.6372(3) 0.3269(3) 0.4227(2) 0.0300(10) Uani d . 1 1 . .
H H47A 0.5819 0.2735 0.4071 0.036 Uiso calc R 1 1 . .
H H47B 0.6566 0.3409 0.4777 0.036 Uiso calc R 1 1 . .
C C48 0.7266(3) 0.2755(3) 0.4099(2) 0.0262(9) Uani d . 1 1 . .
C C49 0.8074(3) 0.3643(4) 0.4227(2) 0.0228(8) Uani d . 1 1 . .
H H49 0.8594 0.3341 0.4057 0.027 Uiso calc R 1 1 . .
C C50 0.6942(3) 0.2327(4) 0.3283(2) 0.0372(10) Uani d . 1 1 . .
H H50A 0.6652 0.2925 0.2925 0.056 Uiso calc R 1 1 . .
H H50B 0.6447 0.1748 0.3200 0.056 Uiso calc R 1 1 . .
H H50C 0.7522 0.2034 0.3203 0.056 Uiso calc R 1 1 . .
C C51 0.7669(3) 0.1809(3) 0.4647(2) 0.0343(9) Uani d . 1 1 . .
H H51A 0.7173 0.1224 0.4520 0.051 Uiso calc R 1 1 . .
H H51B 0.7816 0.2060 0.5168 0.051 Uiso calc R 1 1 . .
H H51C 0.8280 0.1534 0.4607 0.051 Uiso calc R 1 1 . .
C C52 0.8574(3) 0.3972(3) 0.5053(2) 0.0238(9) Uani d . 1 1 . .
H H52 0.8153 0.4150 0.5314 0.029 Uiso calc R 1 1 . .
C C53 0.9535(3) 0.4034(3) 0.5440(2) 0.0249(9) Uani d . 1 1 . .
H H53 0.9977 0.3878 0.5193 0.030 Uiso calc R 1 1 . .
C C54 0.9954(3) 0.4344(4) 0.6264(2) 0.0253(9) Uani d . 1 1 . .
H H54 0.9389 0.4526 0.6421 0.030 Uiso calc R 1 1 . .
C C55 1.0666(3) 0.5323(3) 0.6449(3) 0.0337(10) Uani d . 1 1 . .
H H55A 1.0318 0.5958 0.6152 0.051 Uiso calc R 1 1 . .
H H55B 1.1239 0.5145 0.6320 0.051 Uiso calc R 1 1 . .
H H55C 1.0894 0.5492 0.6992 0.051 Uiso calc R 1 1 . .
C C56 0.9936(3) 0.2359(4) 0.6599(3) 0.0304(10) Uani d . 1 1 . .
H H56A 0.9828 0.2078 0.6092 0.046 Uiso calc R 1 1 . .
H H56B 0.9292 0.2500 0.6635 0.046 Uiso calc R 1 1 . .
H H56C 1.0305 0.1818 0.6983 0.046 Uiso calc R 1 1 . .

loop_
_atom_site_aniso_label
_atom_site_aniso_U_11
_atom_site_aniso_U_22
_atom_site_aniso_U_33
_atom_site_aniso_U_12
_atom_site_aniso_U_13
_atom_site_aniso_U_23
Cl1 0.0179(5) 0.0417(8) 0.0252(5) 0.0000(4) 0.0078(4) -0.0020(4)
Cl2 0.0206(5) 0.0351(7) 0.0226(5) 0.0003(4) 0.0106(4) 0.0000(4)
Cl3 0.0185(5) 0.0392(7) 0.0248(5) 0.0008(4) 0.0080(4) -0.0003(4)
Cl4 0.0230(6) 0.0406(7) 0.0269(5) -0.0018(4) 0.0134(4) -0.0010(4)
N1 0.0176(18) 0.030(2) 0.0265(18) 0.0024(15) 0.0120(15) 0.0018(15)
N2 0.0191(18) 0.029(2) 0.0218(17) -0.0008(14) 0.0102(15) 0.0012(14)
N3 0.0191(18) 0.028(2) 0.0191(16) 0.0032(14) 0.0081(14) 0.0016(13)
N4 0.0168(18) 0.033(2) 0.0254(18) 0.0012(14) 0.0129(15) -0.0003(14)
O1 0.0412(19) 0.064(2) 0.059(2) -0.0070(17) 0.0292(18) 0.0095(16)
O2 0.0257(19) 0.088(3) 0.088(3) 0.0065(18) 0.0204(19) -0.017(2)
O3 0.041(2) 0.078(3) 0.083(3) -0.0012(18) 0.041(2) -0.009(2)
O4 0.0293(18) 0.066(2) 0.062(2) 0.0187(16) 0.0130(16) 0.0087(17)
C1 0.031(2) 0.034(2) 0.039(2) 0.0032(19) 0.0058(19) 0.0162(18)
C2 0.028(2) 0.028(2) 0.0179(18) -0.0049(17) 0.0033(17) -0.0008(16)
C3 0.038(3) 0.030(2) 0.028(2) -0.0030(19) 0.0090(19) 0.0056(17)
C4 0.033(2) 0.039(3) 0.029(2) -0.007(2) 0.0120(19) -0.0046(19)
C5 0.026(2) 0.031(2) 0.029(2) 0.0001(16) 0.0099(17) -0.0053(18)
C6 0.029(2) 0.027(2) 0.0215(18) -0.0040(17) 0.0063(18) -0.0056(15)
C7 0.020(2) 0.026(2) 0.0244(19) -0.0009(18) 0.0070(17) 0.0034(18)
C8 0.038(3) 0.042(3) 0.033(2) -0.009(2) 0.010(2) -0.011(2)
C9 0.044(3) 0.026(2) 0.039(2) 0.0007(18) 0.013(2) 0.0015(17)
C10 0.016(2) 0.024(2) 0.027(2) 0.0012(15) 0.0068(17) 0.0030(15)
C11 0.016(2) 0.027(2) 0.027(2) 0.0002(16) 0.0085(17) 0.0008(16)
C12 0.021(2) 0.027(2) 0.028(2) -0.0018(17) 0.0133(18) 0.0032(16)
C13 0.037(3) 0.033(2) 0.038(2) 0.000(2) 0.019(2) -0.0003(18)
C14 0.027(2) 0.029(2) 0.037(2) 0.0043(18) 0.014(2) 0.0056(18)
C15 0.050(3) 0.035(2) 0.038(2) 0.010(2) 0.019(2) 0.007(2)
C16 0.036(3) 0.027(2) 0.0227(19) 0.0071(19) 0.0119(18) 0.0013(16)
C17 0.027(3) 0.044(3) 0.036(2) 0.016(2) 0.0094(19) -0.006(2)
C18 0.026(3) 0.060(4) 0.048(3) -0.005(2) 0.019(2) -0.017(2)
C19 0.031(2) 0.043(3) 0.035(2) -0.0109(19) 0.0123(19) -0.0105(19)
C20 0.033(2) 0.023(2) 0.030(2) -0.0011(17) 0.0111(18) -0.0050(16)
C21 0.022(2) 0.026(2) 0.0203(18) 0.0018(17) 0.0113(17) 0.0001(16)
C22 0.042(3) 0.032(2) 0.026(2) 0.0066(19) 0.0060(19) -0.0070(19)
C23 0.042(2) 0.027(2) 0.032(2) 0.0025(18) 0.012(2) -0.0025(16)
C24 0.023(2) 0.024(2) 0.0158(17) 0.0034(16) 0.0090(16) 0.0026(14)
C25 0.028(2) 0.024(2) 0.024(2) 0.0002(17) 0.0146(18) 0.0030(17)
C26 0.014(2) 0.023(2) 0.0238(19) 0.0008(15) 0.0090(16) -0.0020(16)
C27 0.031(2) 0.023(2) 0.030(2) -0.0017(17) 0.0080(18) -0.0024(16)
C28 0.032(2) 0.024(2) 0.034(2) 0.0020(18) 0.0115(19) 0.0044(18)
C29 0.047(3) 0.034(3) 0.045(3) 0.006(2) 0.016(2) 0.014(2)
C30 0.030(2) 0.030(2) 0.0215(18) -0.0082(18) 0.0063(18) -0.0021(16)
C31 0.043(3) 0.038(3) 0.032(2) -0.008(2) 0.017(2) -0.0004(19)
C32 0.032(2) 0.054(3) 0.040(2) -0.014(2) 0.018(2) -0.012(2)
C33 0.031(2) 0.036(2) 0.040(2) 0.0076(19) 0.015(2) -0.0050(19)
C34 0.032(2) 0.029(2) 0.0228(19) -0.0003(17) 0.0109(18) -0.0067(16)
C35 0.022(2) 0.026(2) 0.0197(18) -0.0029(18) 0.0071(16) 0.0013(17)
C36 0.048(3) 0.043(3) 0.023(2) -0.015(2) 0.013(2) -0.010(2)
C37 0.051(3) 0.023(2) 0.031(2) 0.0019(18) 0.017(2) -0.0019(16)
C38 0.015(2) 0.024(2) 0.026(2) 0.0024(15) 0.0057(17) 0.0000(15)
C39 0.015(2) 0.022(2) 0.0227(19) 0.0016(16) 0.0058(16) 0.0011(16)
C40 0.023(2) 0.027(2) 0.0220(18) 0.0021(18) 0.0111(17) -0.0011(16)
C41 0.040(3) 0.028(2) 0.031(2) 0.002(2) 0.018(2) -0.0007(17)
C42 0.029(2) 0.025(2) 0.035(2) 0.0038(18) 0.014(2) -0.0007(17)
C43 0.051(3) 0.043(3) 0.056(3) 0.011(2) 0.034(3) 0.019(2)
C44 0.031(2) 0.028(2) 0.025(2) 0.0071(17) 0.0129(18) 0.0021(16)
C45 0.035(2) 0.036(2) 0.026(2) 0.0108(19) 0.0118(18) 0.0046(17)
C46 0.031(2) 0.037(3) 0.028(2) -0.001(2) 0.0060(18) -0.0065(18)
C47 0.027(2) 0.035(3) 0.030(2) -0.0069(17) 0.0123(18) -0.0031(18)
C48 0.032(2) 0.022(2) 0.0230(18) 0.0019(16) 0.0084(17) 0.0026(15)
C49 0.023(2) 0.027(2) 0.0200(18) -0.0007(18) 0.0101(16) -0.0015(17)
C50 0.043(3) 0.039(3) 0.024(2) 0.001(2) 0.007(2) -0.0095(18)
C51 0.042(2) 0.025(2) 0.035(2) 0.0007(18) 0.014(2) 0.0021(17)
C52 0.029(2) 0.023(2) 0.0232(19) 0.0031(17) 0.0140(18) 0.0017(15)
C53 0.026(2) 0.029(2) 0.0242(19) 0.0005(17) 0.0143(18) 0.0026(16)
C54 0.018(2) 0.032(2) 0.027(2) 0.0056(17) 0.0090(17) 0.0042(17)
C55 0.027(2) 0.026(2) 0.044(2) -0.0027(18) 0.009(2) 0.0006(18)
C56 0.027(2) 0.032(2) 0.033(2) 0.0019(18) 0.0116(19) 0.0018(18)

loop_
_atom_type_symbol
_atom_type_description
_atom_type_scat_dispersion_real
_atom_type_scat_dispersion_imag
_atom_type_scat_source
C C 0.0033 0.0016 'International Tables Vol C Tables 4.2.6.8 and 6.1.1.4'
H H 0.0000 0.0000 'International Tables Vol C Tables 4.2.6.8 and 6.1.1.4'
N N 0.0061 0.0033 'International Tables Vol C Tables 4.2.6.8 and 6.1.1.4'
O O 0.0106 0.0060 'International Tables Vol C Tables 4.2.6.8 and 6.1.1.4'
Cl Cl 0.1484 0.1585 'International Tables Vol C Tables 4.2.6.8 and 6.1.1.4'

loop_
_geom_angle_atom_site_label_1
_geom_angle_atom_site_label_2
_geom_angle_atom_site_label_3
_geom_angle_site_symmetry_1
_geom_angle_site_symmetry_3
_geom_angle
_geom_angle_publ_flag
C14 N1 C12 . . 115.0(3) ?
C14 N1 H1A . . 111(2) ?
C12 N1 H1A . . 110(2) ?
C14 N1 H1B . . 115(2) ?
C12 N1 H1B . . 106(2) ?
H1A N1 H1B . . 99(3) ?
C28 N2 C26 . . 115.1(3) ?
C28 N2 H2A . . 115(2) ?
C26 N2 H2A . . 102(2) ?
C28 N2 H2B . . 105(3) ?
C26 N2 H2B . . 107(3) ?
H2A N2 H2B . . 114(3) ?
C42 N3 C40 . . 115.1(3) ?
C42 N3 H3A . . 108(2) ?
C40 N3 H3A . . 110(2) ?
C42 N3 H3B . . 108(2) ?
C40 N3 H3B . . 111(2) ?
H3A N3 H3B . . 105(3) ?
C56 N4 C54 . . 114.5(3) ?
C56 N4 H4A . . 109(3) ?
C54 N4 H4A . . 107(3) ?
C56 N4 H4B . . 103(2) ?
C54 N4 H4B . . 108(2) ?
H4A N4 H4B . . 117(3) ?
C2 C1 H1C . . 109.5 ?
C2 C1 H1D . . 109.5 ?
H1C C1 H1D . . 109.5 ?
C2 C1 H1E . . 109.5 ?
H1C C1 H1E . . 109.5 ?
H1D C1 H1E . . 109.5 ?
C3 C2 C1 . . 122.8(4) ?
C3 C2 C7 . . 121.9(4) ?
C1 C2 C7 . . 115.3(3) ?
C2 C3 C4 . . 122.9(4) ?
C2 C3 H3 . . 118.5 ?
C4 C3 H3 . . 118.5 ?
O1 C4 C3 . . 121.5(4) ?
O1 C4 C5 . . 121.0(4) ?
C3 C4 C5 . . 117.5(3) ?
C4 C5 C6 . . 114.7(3) ?
C4 C5 H5A . . 108.6 ?
C6 C5 H5A . . 108.6 ?
C4 C5 H5B . . 108.6 ?
C6 C5 H5B . . 108.6 ?
H5A C5 H5B . . 107.6 ?
C9 C6 C8 . . 109.2(3) ?
C9 C6 C5 . . 109.8(3) ?
C8 C6 C5 . . 109.5(3) ?
C9 C6 C7 . . 110.4(3) ?
C8 C6 C7 . . 108.9(3) ?
C5 C6 C7 . . 109.0(3) ?
C10 C7 C2 . . 106.8(3) ?
C10 C7 C6 . . 112.2(3) ?
C2 C7 C6 . . 112.1(3) ?
C10 C7 H7 . . 108.5 ?
C2 C7 H7 . . 108.5 ?
C6 C7 H7 . . 108.5 ?
C6 C8 H8A . . 109.5 ?
C6 C8 H8B . . 109.5 ?
H8A C8 H8B . . 109.5 ?
C6 C8 H8C . . 109.5 ?
H8A C8 H8C . . 109.5 ?
H8B C8 H8C . . 109.5 ?
C6 C9 H9A . . 109.5 ?
C6 C9 H9B . . 109.5 ?
H9A C9 H9B . . 109.5 ?
C6 C9 H9C . . 109.5 ?
H9A C9 H9C . . 109.5 ?
H9B C9 H9C . . 109.5 ?
C11 C10 C7 . . 126.3(4) ?
C11 C10 H10 . . 116.8 ?
C7 C10 H10 . . 116.8 ?
C10 C11 C12 . . 123.0(4) ?
C10 C11 H11 . . 118.5 ?
C12 C11 H11 . . 118.5 ?
C11 C12 C13 . . 114.2(4) ?
C11 C12 N1 . . 110.3(3) ?
C13 C12 N1 . . 107.3(3) ?
C11 C12 H12 . . 108.3 ?
C13 C12 H12 . . 108.3 ?
N1 C12 H12 . . 108.3 ?
C12 C13 H13A . . 109.5 ?
C12 C13 H13B . . 109.5 ?
H13A C13 H13B . . 109.5 ?
C12 C13 H13C . . 109.5 ?
H13A C13 H13C . . 109.5 ?
H13B C13 H13C . . 109.5 ?
N1 C14 H14A . . 109.5 ?
N1 C14 H14B . . 109.5 ?
H14A C14 H14B . . 109.5 ?
N1 C14 H14C . . 109.5 ?
H14A C14 H14C . . 109.5 ?
H14B C14 H14C . . 109.5 ?
C16 C15 H15A . . 109.5 ?
C16 C15 H15B . . 109.5 ?
H15A C15 H15B . . 109.5 ?
C16 C15 H15C . . 109.5 ?
H15A C15 H15C . . 109.5 ?
H15B C15 H15C . . 109.5 ?
C17 C16 C15 . . 123.4(4) ?
C17 C16 C21 . . 121.0(4) ?
C15 C16 C21 . . 115.6(4) ?
C16 C17 C18 . . 123.4(4) ?
C16 C17 H17 . . 118.3 ?
C18 C17 H17 . . 118.3 ?
O2 C18 C17 . . 121.8(5) ?
O2 C18 C19 . . 120.8(4) ?
C17 C18 C19 . . 117.4(4) ?
C18 C19 C20 . . 113.7(4) ?
C18 C19 H19A . . 108.8 ?
C20 C19 H19A . . 108.8 ?
C18 C19 H19B . . 108.8 ?
C20 C19 H19B . . 108.8 ?
H19A C19 H19B . . 107.7 ?
C23 C20 C22 . . 109.7(3) ?
C23 C20 C21 . . 110.8(3) ?
C22 C20 C21 . . 109.2(3) ?
C23 C20 C19 . . 109.0(3) ?
C22 C20 C19 . . 109.4(3) ?
C21 C20 C19 . . 108.7(3) ?
C24 C21 C16 . . 107.7(3) ?
C24 C21 C20 . . 112.7(3) ?
C16 C21 C20 . . 112.4(3) ?
C24 C21 H21 . . 108.0 ?
C16 C21 H21 . . 108.0 ?
C20 C21 H21 . . 108.0 ?
C20 C22 H22A . . 109.5 ?
C20 C22 H22B . . 109.5 ?
H22A C22 H22B . . 109.5 ?
C20 C22 H22C . . 109.5 ?
H22A C22 H22C . . 109.5 ?
H22B C22 H22C . . 109.5 ?
C20 C23 H23A . . 109.5 ?
C20 C23 H23B . . 109.5 ?
H23A C23 H23B . . 109.5 ?
C20 C23 H23C . . 109.5 ?
H23A C23 H23C . . 109.5 ?
H23B C23 H23C . . 109.5 ?
C25 C24 C21 . . 126.6(3) ?
C25 C24 H24 . . 116.7 ?
C21 C24 H24 . . 116.7 ?
C24 C25 C26 . . 122.3(3) ?
C24 C25 H25 . . 118.9 ?
C26 C25 H25 . . 118.9 ?
C25 C26 N2 . . 110.7(3) ?
C25 C26 C27 . . 113.4(3) ?
N2 C26 C27 . . 107.7(3) ?
C25 C26 H26 . . 108.3 ?
N2 C26 H26 . . 108.3 ?
C27 C26 H26 . . 108.3 ?
C26 C27 H27A . . 109.5 ?
C26 C27 H27B . . 109.5 ?
H27A C27 H27B . . 109.5 ?
C26 C27 H27C . . 109.5 ?
H27A C27 H27C . . 109.5 ?
H27B C27 H27C . . 109.5 ?
N2 C28 H28A . . 109.5 ?
N2 C28 H28B . . 109.5 ?
H28A C28 H28B . . 109.5 ?
N2 C28 H28C . . 109.5 ?
H28A C28 H28C . . 109.5 ?
H28B C28 H28C . . 109.5 ?
C30 C29 H29A . . 109.5 ?
C30 C29 H29B . . 109.5 ?
H29A C29 H29B . . 109.5 ?
C30 C29 H29C . . 109.5 ?
H29A C29 H29C . . 109.5 ?
H29B C29 H29C . . 109.5 ?
C31 C30 C29 . . 123.4(4) ?
C31 C30 C35 . . 121.2(4) ?
C29 C30 C35 . . 115.5(3) ?
C30 C31 C32 . . 123.2(4) ?
C30 C31 H31 . . 118.4 ?
C32 C31 H31 . . 118.4 ?
O3 C32 C31 . . 122.3(4) ?
O3 C32 C33 . . 120.5(4) ?
C31 C32 C33 . . 117.3(3) ?
C32 C33 C34 . . 114.2(3) ?
C32 C33 H33A . . 108.7 ?
C34 C33 H33A . . 108.7 ?
C32 C33 H33B . . 108.7 ?
C34 C33 H33B . . 108.7 ?
H33A C33 H33B . . 107.6 ?
C33 C34 C37 . . 109.4(3) ?
C33 C34 C36 . . 109.3(3) ?
C37 C34 C36 . . 108.8(3) ?
C33 C34 C35 . . 109.1(3) ?
C37 C34 C35 . . 111.2(3) ?
C36 C34 C35 . . 109.0(3) ?
C38 C35 C30 . . 108.7(3) ?
C38 C35 C34 . . 111.4(3) ?
C30 C35 C34 . . 112.3(3) ?
C38 C35 H35 . . 108.1 ?
C30 C35 H35 . . 108.1 ?
C34 C35 H35 . . 108.1 ?
C34 C36 H36A . . 109.5 ?
C34 C36 H36B . . 109.5 ?
H36A C36 H36B . . 109.5 ?
C34 C36 H36C . . 109.5 ?
H36A C36 H36C . . 109.5 ?
H36B C36 H36C . . 109.5 ?
C34 C37 H37A . . 109.5 ?
C34 C37 H37B . . 109.5 ?
H37A C37 H37B . . 109.5 ?
C34 C37 H37C . . 109.5 ?
H37A C37 H37C . . 109.5 ?
H37B C37 H37C . . 109.5 ?
C39 C38 C35 . . 126.4(4) ?
C39 C38 H38 . . 116.8 ?
C35 C38 H38 . . 116.8 ?
C38 C39 C40 . . 122.5(4) ?
C38 C39 H39 . . 118.7 ?
C40 C39 H39 . . 118.7 ?
C39 C40 C41 . . 114.5(4) ?
C39 C40 N3 . . 110.2(3) ?
C41 C40 N3 . . 107.1(3) ?
C39 C40 H40 . . 108.3 ?
C41 C40 H40 . . 108.3 ?
N3 C40 H40 . . 108.3 ?
C40 C41 H41A . . 109.5 ?
C40 C41 H41B . . 109.5 ?
H41A C41 H41B . . 109.5 ?
C40 C41 H41C . . 109.5 ?
H41A C41 H41C . . 109.5 ?
H41B C41 H41C . . 109.5 ?
N3 C42 H42A . . 109.5 ?
N3 C42 H42B . . 109.5 ?
H42A C42 H42B . . 109.5 ?
N3 C42 H42C . . 109.5 ?
H42A C42 H42C . . 109.5 ?
H42B C42 H42C . . 109.5 ?
C44 C43 H43A . . 109.5 ?
C44 C43 H43B . . 109.5 ?
H43A C43 H43B . . 109.5 ?
C44 C43 H43C . . 109.5 ?
H43A C43 H43C . . 109.5 ?
H43B C43 H43C . . 109.5 ?
C45 C44 C43 . . 122.0(4) ?
C45 C44 C49 . . 122.3(4) ?
C43 C44 C49 . . 115.6(3) ?
C44 C45 C46 . . 123.0(4) ?
C44 C45 H45 . . 118.5 ?
C46 C45 H45 . . 118.5 ?
O4 C46 C45 . . 121.5(4) ?
O4 C46 C47 . . 121.4(4) ?
C45 C46 C47 . . 117.0(4) ?
C46 C47 C48 . . 114.5(3) ?
C46 C47 H47A . . 108.6 ?
C48 C47 H47A . . 108.6 ?
C46 C47 H47B . . 108.6 ?
C48 C47 H47B . . 108.6 ?
H47A C47 H47B . . 107.6 ?
C51 C48 C50 . . 108.8(3) ?
C51 C48 C47 . . 109.3(3) ?
C50 C48 C47 . . 110.3(3) ?
C51 C48 C49 . . 110.9(3) ?
C50 C48 C49 . . 108.6(3) ?
C47 C48 C49 . . 108.9(3) ?
C44 C49 C52 . . 108.3(3) ?
C44 C49 C48 . . 111.3(3) ?
C52 C49 C48 . . 112.6(3) ?
C44 C49 H49 . . 108.2 ?
C52 C49 H49 . . 108.2 ?
C48 C49 H49 . . 108.2 ?
C48 C50 H50A . . 109.5 ?
C48 C50 H50B . . 109.5 ?
H50A C50 H50B . . 109.5 ?
C48 C50 H50C . . 109.5 ?
H50A C50 H50C . . 109.5 ?
H50B C50 H50C . . 109.5 ?
C48 C51 H51A . . 109.5 ?
C48 C51 H51B . . 109.5 ?
H51A C51 H51B . . 109.5 ?
C48 C51 H51C . . 109.5 ?
H51A C51 H51C . . 109.5 ?
H51B C51 H51C . . 109.5 ?
C53 C52 C49 . . 126.0(4) ?
C53 C52 H52 . . 117.0 ?
C49 C52 H52 . . 117.0 ?
C52 C53 C54 . . 121.6(3) ?
C52 C53 H53 . . 119.2 ?
C54 C53 H53 . . 119.2 ?
C53 C54 N4 . . 109.5(3) ?
C53 C54 C55 . . 114.0(3) ?
N4 C54 C55 . . 107.8(3) ?
C53 C54 H54 . . 108.5 ?
N4 C54 H54 . . 108.5 ?
C55 C54 H54 . . 108.5 ?
C54 C55 H55A . . 109.5 ?
C54 C55 H55B . . 109.5 ?
H55A C55 H55B . . 109.5 ?
C54 C55 H55C . . 109.5 ?
H55A C55 H55C . . 109.5 ?
H55B C55 H55C . . 109.5 ?
N4 C56 H56A . . 109.5 ?
N4 C56 H56B . . 109.5 ?
H56A C56 H56B . . 109.5 ?
N4 C56 H56C . . 109.5 ?
H56A C56 H56C . . 109.5 ?
H56B C56 H56C . . 109.5 ?

loop_
_geom_bond_atom_site_label_1
_geom_bond_atom_site_label_2
_geom_bond_site_symmetry_2
_geom_bond_distance
_geom_bond_publ_flag
N1 C14 . 1.486(5) ?
N1 C12 . 1.522(5) ?
N1 H1A . 0.928(18) ?
N1 H1B . 0.927(18) ?
N2 C28 . 1.471(5) ?
N2 C26 . 1.504(5) ?
N2 H2A . 0.940(18) ?
N2 H2B . 0.905(18) ?
N3 C42 . 1.479(5) ?
N3 C40 . 1.512(5) ?
N3 H3A . 0.929(18) ?
N3 H3B . 0.921(18) ?
N4 C56 . 1.485(5) ?
N4 C54 . 1.507(5) ?
N4 H4A . 0.85(3) ?
N4 H4B . 0.96(4) ?
O1 C4 . 1.234(4) ?
O2 C18 . 1.228(5) ?
O3 C32 . 1.237(5) ?
O4 C46 . 1.222(5) ?
C1 C2 . 1.496(6) ?
C1 H1C . 0.9800 ?
C1 H1D . 0.9800 ?
C1 H1E . 0.9800 ?
C2 C3 . 1.333(5) ?
C2 C7 . 1.521(6) ?
C3 C4 . 1.467(6) ?
C3 H3 . 0.9500 ?
C4 C5 . 1.508(6) ?
C5 C6 . 1.540(5) ?
C5 H5A . 0.9900 ?
C5 H5B . 0.9900 ?
C6 C9 . 1.522(5) ?
C6 C8 . 1.539(5) ?
C6 C7 . 1.555(6) ?
C7 C10 . 1.499(5) ?
C7 H7 . 1.0000 ?
C8 H8A . 0.9800 ?
C8 H8B . 0.9800 ?
C8 H8C . 0.9800 ?
C9 H9A . 0.9800 ?
C9 H9B . 0.9800 ?
C9 H9C . 0.9800 ?
C10 C11 . 1.328(5) ?
C10 H10 . 0.9500 ?
C11 C12 . 1.482(6) ?
C11 H11 . 0.9500 ?
C12 C13 . 1.516(6) ?
C12 H12 . 1.0000 ?
C13 H13A . 0.9800 ?
C13 H13B . 0.9800 ?
C13 H13C . 0.9800 ?
C14 H14A . 0.9800 ?
C14 H14B . 0.9800 ?
C14 H14C . 0.9800 ?
C15 C16 . 1.495(6) ?
C15 H15A . 0.9800 ?
C15 H15B . 0.9800 ?
C15 H15C . 0.9800 ?
C16 C17 . 1.327(6) ?
C16 C21 . 1.529(6) ?
C17 C18 . 1.460(7) ?
C17 H17 . 0.9500 ?
C18 C19 . 1.499(6) ?
C19 C20 . 1.542(5) ?
C19 H19A . 0.9900 ?
C19 H19B . 0.9900 ?
C20 C23 . 1.523(5) ?
C20 C22 . 1.532(5) ?
C20 C21 . 1.540(6) ?
C21 C24 . 1.506(5) ?
C21 H21 . 1.0000 ?
C22 H22A . 0.9800 ?
C22 H22B . 0.9800 ?
C22 H22C . 0.9800 ?
C23 H23A . 0.9800 ?
C23 H23B . 0.9800 ?
C23 H23C . 0.9800 ?
C24 C25 . 1.315(6) ?
C24 H24 . 0.9500 ?
C25 C26 . 1.495(5) ?
C25 H25 . 0.9500 ?
C26 C27 . 1.524(6) ?
C26 H26 . 1.0000 ?
C27 H27A . 0.9800 ?
C27 H27B . 0.9800 ?
C27 H27C . 0.9800 ?
C28 H28A . 0.9800 ?
C28 H28B . 0.9800 ?
C28 H28C . 0.9800 ?
C29 C30 . 1.480(6) ?
C29 H29A . 0.9800 ?
C29 H29B . 0.9800 ?
C29 H29C . 0.9800 ?
C30 C31 . 1.349(6) ?
C30 C35 . 1.520(5) ?
C31 C32 . 1.456(7) ?
C31 H31 . 0.9500 ?
C32 C33 . 1.513(6) ?
C33 C34 . 1.527(6) ?
C33 H33A . 0.9900 ?
C33 H33B . 0.9900 ?
C34 C37 . 1.536(5) ?
C34 C36 . 1.537(5) ?
C34 C35 . 1.556(6) ?
C35 C38 . 1.497(5) ?
C35 H35 . 1.0000 ?
C36 H36A . 0.9800 ?
C36 H36B . 0.9800 ?
C36 H36C . 0.9800 ?
C37 H37A . 0.9800 ?
C37 H37B . 0.9800 ?
C37 H37C . 0.9800 ?
C38 C39 . 1.335(5) ?
C38 H38 . 0.9500 ?
C39 C40 . 1.491(5) ?
C39 H39 . 0.9500 ?
C40 C41 . 1.501(6) ?
C40 H40 . 1.0000 ?
C41 H41A . 0.9800 ?
C41 H41B . 0.9800 ?
C41 H41C . 0.9800 ?
C42 H42A . 0.9800 ?
C42 H42B . 0.9800 ?
C42 H42C . 0.9800 ?
C43 C44 . 1.506(6) ?
C43 H43A . 0.9800 ?
C43 H43B . 0.9800 ?
C43 H43C . 0.9800 ?
C44 C45 . 1.328(5) ?
C44 C49 . 1.509(6) ?
C45 C46 . 1.464(6) ?
C45 H45 . 0.9500 ?
C46 C47 . 1.512(6) ?
C47 C48 . 1.545(5) ?
C47 H47A . 0.9900 ?
C47 H47B . 0.9900 ?
C48 C51 . 1.519(5) ?
C48 C50 . 1.533(5) ?
C48 C49 . 1.551(6) ?
C49 C52 . 1.512(5) ?
C49 H49 . 1.0000 ?
C50 H50A . 0.9800 ?
C50 H50B . 0.9800 ?
C50 H50C . 0.9800 ?
C51 H51A . 0.9800 ?
C51 H51B . 0.9800 ?
C51 H51C . 0.9800 ?
C52 C53 . 1.309(6) ?
C52 H52 . 0.9500 ?
C53 C54 . 1.499(6) ?
C53 H53 . 0.9500 ?
C54 C55 . 1.535(6) ?
C54 H54 . 1.0000 ?
C55 H55A . 0.9800 ?
C55 H55B . 0.9800 ?
C55 H55C . 0.9800 ?
C56 H56A . 0.9800 ?
C56 H56B . 0.9800 ?
C56 H56C . 0.9800 ?

loop_
_geom_hbond_atom_site_label_D
_geom_hbond_atom_site_label_H
_geom_hbond_atom_site_label_A
_geom_hbond_site_symmetry_A
_geom_hbond_distance_DH
_geom_hbond_distance_HA
_geom_hbond_distance_DA
_geom_hbond_angle_DHA
N1 H1A Cl1 1_554 0.928(18) 2.185(19) 3.109(3) 173(3)
N1 H1B Cl4 1_554 0.927(18) 2.17(2) 3.069(4) 163(3)
N2 H2A Cl2 . 0.940(18) 2.172(19) 3.105(3) 171(3)
N2 H2B Cl1 . 0.905(18) 2.186(19) 3.089(4) 175(4)
N3 H3A Cl3 1_654 0.929(18) 2.182(19) 3.108(3) 175(3)
N3 H3B Cl2 1_554 0.921(18) 2.176(19) 3.088(4) 171(3)
N4 H4A Cl4 1_655 0.85(3) 2.28(4) 3.117(4) 169(4)
N4 H4B Cl3 1_655 0.96(4) 2.13(4) 3.083(4) 172(4)

loop_
_geom_torsion_atom_site_label_1
_geom_torsion_atom_site_label_2
_geom_torsion_atom_site_label_3
_geom_torsion_atom_site_label_4
_geom_torsion_site_symmetry_1
_geom_torsion_site_symmetry_2
_geom_torsion_site_symmetry_3
_geom_torsion_site_symmetry_4
_geom_torsion
_geom_torsion_publ_flag
C1 C2 C3 C4 . . . . -179.1(4) ?
C7 C2 C3 C4 . . . . -2.3(6) ?
C2 C3 C4 O1 . . . . 178.2(4) ?
C2 C3 C4 C5 . . . . 0.8(6) ?
O1 C4 C5 C6 . . . . 156.5(4) ?
C3 C4 C5 C6 . . . . -26.1(5) ?
C4 C5 C6 C9 . . . . 171.0(3) ?
C4 C5 C6 C8 . . . . -69.2(4) ?
C4 C5 C6 C7 . . . . 49.9(4) ?
C3 C2 C7 C10 . . . . -95.1(4) ?
C1 C2 C7 C10 . . . . 81.9(4) ?
C3 C2 C7 C6 . . . . 28.2(5) ?
C1 C2 C7 C6 . . . . -154.8(3) ?
C9 C6 C7 C10 . . . . -50.5(4) ?
C8 C6 C7 C10 . . . . -170.4(3) ?
C5 C6 C7 C10 . . . . 70.2(4) ?
C9 C6 C7 C2 . . . . -170.7(3) ?
C8 C6 C7 C2 . . . . 69.4(4) ?
C5 C6 C7 C2 . . . . -50.0(4) ?
C2 C7 C10 C11 . . . . -103.9(5) ?
C6 C7 C10 C11 . . . . 132.9(4) ?
C7 C10 C11 C12 . . . . 177.2(4) ?
C10 C11 C12 C13 . . . . -124.1(4) ?
C10 C11 C12 N1 . . . . 115.0(4) ?
C14 N1 C12 C11 . . . . -52.5(5) ?
C14 N1 C12 C13 . . . . -177.5(3) ?
C15 C16 C17 C18 . . . . 179.4(4) ?
C21 C16 C17 C18 . . . . -2.3(6) ?
C16 C17 C18 O2 . . . . -177.1(4) ?
C16 C17 C18 C19 . . . . 3.5(6) ?
O2 C18 C19 C20 . . . . 150.8(4) ?
C17 C18 C19 C20 . . . . -29.8(5) ?
C18 C19 C20 C23 . . . . 173.3(3) ?
C18 C19 C20 C22 . . . . -66.7(4) ?
C18 C19 C20 C21 . . . . 52.5(4) ?
C17 C16 C21 C24 . . . . -97.4(5) ?
C15 C16 C21 C24 . . . . 80.9(4) ?
C17 C16 C21 C20 . . . . 27.3(5) ?
C15 C16 C21 C20 . . . . -154.4(3) ?
C23 C20 C21 C24 . . . . -48.3(4) ?
C22 C20 C21 C24 . . . . -169.3(3) ?
C19 C20 C21 C24 . . . . 71.4(4) ?
C23 C20 C21 C16 . . . . -170.2(3) ?
C22 C20 C21 C16 . . . . 68.8(4) ?
C19 C20 C21 C16 . . . . -50.5(4) ?
C16 C21 C24 C25 . . . . -114.8(4) ?
C20 C21 C24 C25 . . . . 120.7(4) ?
C21 C24 C25 C26 . . . . -179.5(4) ?
C24 C25 C26 N2 . . . . 115.7(4) ?
C24 C25 C26 C27 . . . . -123.1(4) ?
C28 N2 C26 C25 . . . . -57.2(4) ?
C28 N2 C26 C27 . . . . 178.3(3) ?
C29 C30 C31 C32 . . . . 177.6(4) ?
C35 C30 C31 C32 . . . . -2.3(7) ?
C30 C31 C32 O3 . . . . -178.4(4) ?
C30 C31 C32 C33 . . . . 2.7(7) ?
O3 C32 C33 C34 . . . . 152.3(4) ?
C31 C32 C33 C34 . . . . -28.8(5) ?
C32 C33 C34 C37 . . . . 173.5(3) ?
C32 C33 C34 C36 . . . . -67.5(4) ?
C32 C33 C34 C35 . . . . 51.6(4) ?
C31 C30 C35 C38 . . . . -96.7(5) ?
C29 C30 C35 C38 . . . . 83.4(4) ?
C31 C30 C35 C34 . . . . 27.1(5) ?
C29 C30 C35 C34 . . . . -152.9(4) ?
C33 C34 C35 C38 . . . . 72.2(4) ?
C37 C34 C35 C38 . . . . -48.6(4) ?
C36 C34 C35 C38 . . . . -168.5(3) ?
C33 C34 C35 C30 . . . . -50.1(4) ?
C37 C34 C35 C30 . . . . -170.8(3) ?
C36 C34 C35 C30 . . . . 69.2(4) ?
C30 C35 C38 C39 . . . . -114.5(4) ?
C34 C35 C38 C39 . . . . 121.2(4) ?
C35 C38 C39 C40 . . . . -178.5(4) ?
C38 C39 C40 C41 . . . . -124.9(4) ?
C38 C39 C40 N3 . . . . 114.2(4) ?
C42 N3 C40 C39 . . . . -55.9(4) ?
C42 N3 C40 C41 . . . . 179.0(3) ?
C43 C44 C45 C46 . . . . -179.6(4) ?
C49 C44 C45 C46 . . . . -2.9(6) ?
C44 C45 C46 O4 . . . . 178.9(4) ?
C44 C45 C46 C47 . . . . -0.4(6) ?
O4 C46 C47 C48 . . . . 156.0(4) ?
C45 C46 C47 C48 . . . . -24.6(5) ?
C46 C47 C48 C51 . . . . 171.2(3) ?
C46 C47 C48 C50 . . . . -69.1(4) ?
C46 C47 C48 C49 . . . . 50.0(4) ?
C45 C44 C49 C52 . . . . -94.0(5) ?
C43 C44 C49 C52 . . . . 82.8(4) ?
C45 C44 C49 C48 . . . . 30.3(5) ?
C43 C44 C49 C48 . . . . -152.9(3) ?
C51 C48 C49 C44 . . . . -171.9(3) ?
C50 C48 C49 C44 . . . . 68.6(4) ?
C47 C48 C49 C44 . . . . -51.6(4) ?
C51 C48 C49 C52 . . . . -50.1(4) ?
C50 C48 C49 C52 . . . . -169.6(3) ?
C47 C48 C49 C52 . . . . 70.2(4) ?
C44 C49 C52 C53 . . . . -106.0(5) ?
C48 C49 C52 C53 . . . . 130.5(4) ?
C49 C52 C53 C54 . . . . -178.5(4) ?
C52 C53 C54 N4 . . . . 114.6(4) ?
C52 C53 C54 C55 . . . . -124.7(4) ?
C56 N4 C54 C53 . . . . -53.5(4) ?
C56 N4 C54 C55 . . . . -178.0(3) ?
